data_7128690
loop_
_publ_author_name
'Baggi, Giorgio'
'Wilson, Benjamin H.'
'Dhara, Ayan'
'O'Keefe, Christopher A'
'Schurko, Robert W.'
'Loeb, Stephen J.'

_publ_section_title
;
 Dynamics of a [2]rotaxane wheel in a crystalline molecular solid.
;
_journal_issue 66
_journal_name_full 'Chemical communications (Cambridge, England)'
_journal_page_first 8210
_journal_page_last 8213
_journal_paper_doi 10.1039/d1cc03009d
_journal_volume 57
_journal_year 2021
_chemical_formula_moiety 'C114 H82 N4, C18 H36 O6'
_chemical_formula_sum 'C132 H118 N4 O6'
_chemical_formula_weight 1856.30
_space_group_crystal_system triclinic
_space_group_IT_number 2
_space_group_name_Hall '-P 1'
_space_group_name_H-M_alt 'P -1'
_atom_sites_solution_hydrogens geom
_atom_sites_solution_primary dual
_audit_creation_date 2020-10-21
_audit_creation_method
;
Olex2 1.2
(compiled 2018.05.29 svn.r3508 for OlexSys, GUI svn.r5506)
;
_audit_update_record
;
2021-04-21 deposited with the CCDC.	2021-07-23 downloaded from the CCDC.
;
_cell_angle_alpha 94.140(7)
_cell_angle_beta 93.355(8)
_cell_angle_gamma 100.854(8)
_cell_formula_units_Z 1
_cell_length_a 9.0214(9)
_cell_length_b 13.7471(13)
_cell_length_c 22.9679(19)
_cell_measurement_reflns_used 6552
_cell_measurement_temperature 170.0
_cell_measurement_theta_max 50.4140
_cell_measurement_theta_min 1.9380
_cell_volume 2782.6(5)
_computing_cell_refinement 'CrysAlisPro 1.171.40.53 (Rigaku OD, 2019)'
_computing_data_collection 'CrysAlisPro 1.171.40.53 (Rigaku OD, 2019)'
_computing_data_reduction 'CrysAlisPro 1.171.40.53 (Rigaku OD, 2019)'
_computing_molecular_graphics 'Olex2 (Dolomanov et al., 2009)'
_computing_publication_material 'Olex2 (Dolomanov et al., 2009)'
_computing_structure_refinement 'ShelXL (Sheldrick, 2015)'
_computing_structure_solution 'ShelXT (Sheldrick, 2015)'
_diffrn_ambient_temperature 170.0
_diffrn_detector 'CCD plate'
_diffrn_measured_fraction_theta_full 0.989
_diffrn_measured_fraction_theta_max 0.989
_diffrn_measurement_details
;
List of Runs (angles in degrees, time in seconds):

  # Type    Start    End  Width  t~exp~   \w     \q     \k     \f   Frames
#--------------------------------------------------------------------------
  1  \f    -10.27 349.73   2.00   60.00  -9.60 -89.16  31.50    --   180
  2  \w   -120.80 -16.80   2.00   60.00    --  -89.16  83.74 -29.95   52
  3  \f   -339.92  20.08   2.00   38.50 -56.84 -74.16 -59.25    --   180
  4  \w   -120.80 -16.80   2.00   60.00    --  -89.16  83.74 130.05   52
  5  \w      3.93  99.93   2.00   10.00    --   20.69  59.25 159.92   48
  6  \w   -120.80 -16.80   2.00   60.00    --  -89.16  83.74-109.95   52
  7  \w      3.93  99.93   2.00   10.00    --   20.69  59.25 -20.08   48
  8  \w    -26.23  71.77   2.00   18.40    --   50.69 -83.74-126.05   49
  9  \w    192.04 288.04   2.00   60.00    --  -89.16 -59.25  60.08   48
 10  \w   -120.80 -16.80   2.00   60.00    --  -89.16  83.74  50.05   52
 11  \w    192.04 288.04   2.00   60.00    --  -89.16 -59.25 -19.92   48
 12  \w    192.04 288.04   2.00   60.00    --  -89.16 -59.25 140.08   48
 13  \w    192.04 288.04   2.00   60.00    --  -89.16 -59.25 -99.92   48
 14  \w     33.93 129.93   2.00   18.40    --   50.69  59.25-125.08   48
 15  \w    192.04 288.04   2.00   60.00    --  -89.16 -59.25-179.92   48
 16  \w     33.93 129.93   2.00   18.40    --   50.69  59.25  30.92   48
 17  \w    -26.23  71.77   2.00   18.40    --   50.69 -83.74  80.95   49
 18  \w   -120.80 -16.80   2.00   60.00    --  -89.16  83.74 170.05   52
 19  \w     33.93 129.93   2.00   18.40    --   50.69  59.25 132.92   48
 20  \w     27.40 123.40   2.00   15.50    --   44.16  59.25 -20.08   48
 21  \w     33.93 129.93   2.00   18.40    --   50.69  59.25-176.08   48
 22  \w     33.93 129.93   2.00   18.40    --   50.69  59.25  81.92   48
 23  \f   -339.92  20.08   2.00   60.00 -71.84 -89.16 -59.25    --   180
 24  \w    192.04 288.04   2.00   60.00    --  -89.16 -59.25 -59.92   48
 25  \w     33.93 129.93   2.00   18.40    --   50.69  59.25 -74.08   48
 26  \w   -120.80 -16.80   2.00   60.00    --  -89.16  83.74  10.05   52
 27  \w      3.93  99.93   2.00   10.00    --   20.69  59.25  69.92   48
 28  \w     42.40 138.40   2.00   24.20    --   59.16  59.25-110.08   48
 29  \w   -120.80 -16.80   2.00   60.00    --  -89.16  83.74-149.95   52
 30  \w    192.04 288.04   2.00   60.00    --  -89.16 -59.25 100.08   48
 31  \w     42.40 138.40   2.00   24.20    --   59.16  59.25 -20.08   48
 32  \w     42.40 138.40   2.00   24.20    --   59.16  59.25 159.92   48
 33  \w      3.93  99.93   2.00   10.00    --   20.69  59.25-110.08   48
 34  \w     27.40 123.40   2.00   15.50    --   44.16  59.25  69.92   48
 35  \w     27.40 123.40   2.00   15.50    --   44.16  59.25 159.92   48
 36  \w     33.93 129.93   2.00   18.40    --   50.69  59.25 -20.08   48
;
_diffrn_measurement_device 'abstract diffractometer'
_diffrn_measurement_device_type 'Bruker APEX-II CCD'
_diffrn_measurement_method '\w and \f scans'
_diffrn_orient_matrix_type 'CrysAlisPro convention (1999,Acta A55,543-557)'
_diffrn_orient_matrix_UB_11 -0.1350997000
_diffrn_orient_matrix_UB_12 -0.0415535000
_diffrn_orient_matrix_UB_13 -0.0447205000
_diffrn_orient_matrix_UB_21 -0.1068779000
_diffrn_orient_matrix_UB_22 -0.0103255000
_diffrn_orient_matrix_UB_23 0.0500557000
_diffrn_orient_matrix_UB_31 -0.0268946000
_diffrn_orient_matrix_UB_32 0.1062133000
_diffrn_orient_matrix_UB_33 -0.0064592000
_diffrn_radiation_monochromator graphite
_diffrn_radiation_probe x-ray
_diffrn_radiation_type CuK\a
_diffrn_radiation_wavelength 1.54184
_diffrn_reflns_av_R_equivalents 0.1984
_diffrn_reflns_av_unetI/netI 0.1314
_diffrn_reflns_Laue_measured_fraction_full 0.989
_diffrn_reflns_Laue_measured_fraction_max 0.989
_diffrn_reflns_limit_h_max 10
_diffrn_reflns_limit_h_min -10
_diffrn_reflns_limit_k_max 15
_diffrn_reflns_limit_k_min -14
_diffrn_reflns_limit_l_max 25
_diffrn_reflns_limit_l_min -25
_diffrn_reflns_number 66583
_diffrn_reflns_point_group_measured_fraction_full 0.989
_diffrn_reflns_point_group_measured_fraction_max 0.989
_diffrn_reflns_theta_full 60.015
_diffrn_reflns_theta_max 60.015
_diffrn_reflns_theta_min 1.934
_diffrn_source 'fine-focus sealed X-ray tube'
_diffrn_source_type 'Enhance (Cu) X-ray Source'
_exptl_absorpt_coefficient_mu 0.520
_exptl_absorpt_correction_T_max 1.00000
_exptl_absorpt_correction_T_min 0.94729
_exptl_absorpt_correction_type multi-scan
_exptl_absorpt_process_details
;
CrysAlisPro 1.171.40.53 (Rigaku Oxford Diffraction, 2019)
Empirical absorption correction using spherical harmonics,
 implemented in SCALE3 ABSPACK scaling algorithm.
;
_exptl_crystal_colour 'clear colourless'
_exptl_crystal_colour_lustre clear
_exptl_crystal_colour_primary colourless
_exptl_crystal_density_diffrn 1.108
_exptl_crystal_description block
_exptl_crystal_F_000 986
_exptl_crystal_recrystallization_method 'Re-crystallisation from solvent: CH2Cl2'
_exptl_crystal_size_max 0.2
_exptl_crystal_size_mid 0.1
_exptl_crystal_size_min 0.1
_refine_diff_density_max 0.340
_refine_diff_density_min -0.309
_refine_diff_density_rms 0.053
_refine_ls_extinction_method none
_refine_ls_goodness_of_fit_ref 0.901
_refine_ls_hydrogen_treatment constr
_refine_ls_matrix_type full
_refine_ls_number_parameters 694
_refine_ls_number_reflns 8161
_refine_ls_number_restraints 145
_refine_ls_restrained_S_all 0.906
_refine_ls_R_factor_all 0.1798
_refine_ls_R_factor_gt 0.0817
_refine_ls_shift/su_max 0.000
_refine_ls_shift/su_mean 0.000
_refine_ls_structure_factor_coef Fsqd
_refine_ls_weighting_details 'w=1/[\s^2^(Fo^2^)+(0.1205P)^2^] where P=(Fo^2^+2Fc^2^)/3'
_refine_ls_weighting_scheme calc
_refine_ls_wR_factor_gt 0.1925
_refine_ls_wR_factor_ref 0.2472
_reflns_Friedel_coverage 0.000
_reflns_number_gt 3367
_reflns_number_total 8161
_reflns_threshold_expression 'I > 2\s(I)'
_cod_data_source_file d1cc03009d2.cif
_cod_data_source_block cu_gb135
_cod_depositor_comments 'Adding full bibliography for 7128689--7128690.cif.'
_cod_database_code 7128690
_shelx_shelxl_version_number 2018/3
_chemical_oxdiff_formula 'C11 H10 N O'
_shelx_space_group_comment
;
The symmetry employed for this shelxl refinement is uniquely defined
by the following loop, which should always be used as a source of
symmetry information in preference to the above space-group names.
They are only intended as comments.
;
_shelx_estimated_absorpt_t_max 0.950
_shelx_estimated_absorpt_t_min 0.903
_reflns_odcompleteness_completeness 99.45
_reflns_odcompleteness_iscentric 1
_reflns_odcompleteness_theta 59.94
_olex2_refinement_description
;
1. Fixed Uiso
 At 1.2 times of:
  All C(H) groups, All C(H,H) groups, All C(H,H,H,H) groups, All N(H) groups
2. Restrained distances
 C66A-C65A
 1.35 with sigma of 0.02
 C67A-C66A
 1.35 with sigma of 0.02
 C65B-C64B
 1.35 with sigma of 0.02
 C64A-C63A
 1.35 with sigma of 0.02
3. Uiso/Uaniso restraints and constraints
Uanis(C64B) \\sim Ueq, Uanis(C65B) \\sim Ueq, Uanis(C62B) \\sim Ueq,
Uanis(C63B) \\sim Ueq, Uanis(O4B) \\sim Ueq, Uanis(C64A) \\sim Ueq, Uanis(C67A)
\\sim Ueq: with sigma of 0.01 and sigma for terminal atoms of 0.02
4. Rigid body (RIGU) restrains
 C65A, O2, C60, C59, C61, C58, C62A, O3B, O1, C63A, C62B, C64A, C63B, O4B,
 C66A, C64B, C67A, C65B
 with sigma for 1-2 distances of 0.004 and sigma for 1-3 distances of 0.004
5. Others
 Fixed Sof: C62A(0.5) H62A(0.5) H62B(0.5) H61A(0.5) H61B(0.5) H61C(0.5)
 H61D(0.5) C66A(0.5) H66A(0.5) H66B(0.5) C64A(0.5) H64A(0.5) H64B(0.5)
 C65B(0.5) H65A(0.5) H65B(0.5) C67A(0.5) H67A(0.5) H67B(0.5) C64B(0.5)
 H64C(0.5) H64D(0.5) C65A(0.5) H65C(0.5) H65D(0.5) O4B(0.5) C63B(0.5) H63A(0.5)
 H63B(0.5) C62B(0.5) H62C(0.5) H62D(0.5) O3B(0.5) C63A(0.5) H63C(0.5) H63D(0.5)
6.a Secondary CH2 refined with riding coordinates:
 C62A(H62A,H62B), C60(H60A,H60B), C61(H61A,H61B), C61(H61C,H61D), C59(H59A,
 H59B), C58(H58A,H58B), C66A(H66A,H66B), C64A(H64A,H64B), C65B(H65A,H65B),
 C67A(H67A,H67B), C64B(H64C,H64D), C65A(H65C,H65D), C63B(H63A,H63B), C62B(H62C,
 H62D), C63A(H63C,H63D)
6.b Aromatic/amide H refined with riding coordinates:
 N1(H1), C37(H37), C35(H35), C34(H34), C53(H53), C57(H57), C4(H4), C38(H38),
 C47(H47), C48(H48), C28(H28), C41(H41), C56(H56), C5(H5), C45(H45), C54(H54),
 C16(H16), C20(H20), C55(H55), C32(H32), C49(H49), C24(H24), C51(H51), C23(H23),
  C50(H50), C29(H29), C44(H44), C22(H22), C13(H13), C17(H17), C12(H12),
 C42(H42), C26(H26), C18(H18), C19(H19), C25(H25), C43(H43), C31(H31), C10(H10),
  C9(H9), C30(H30)
;
_olex2_submission_special_instructions 'No special instructions were received'
_oxdiff_exptl_absorpt_empirical_details
;
Empirical correction (ABSPACK) includes:
- Absorption correction using spherical harmonics
- Frame scaling
- Detector area scaling
;
_oxdiff_exptl_absorpt_empirical_full_max 1.201
_oxdiff_exptl_absorpt_empirical_full_min 0.843

loop_
_space_group_symop_operation_xyz
'x, y, z'
'-x, -y, -z'

loop_
_atom_site_label
_atom_site_type_symbol
_atom_site_fract_x
_atom_site_fract_y
_atom_site_fract_z
_atom_site_U_iso_or_equiv
_atom_site_adp_type
_atom_site_occupancy
_atom_site_site_symmetry_order
_atom_site_calc_flag
_atom_site_refinement_flags_posn
_atom_site_refinement_flags_adp
_atom_site_refinement_flags_occupancy
_atom_site_disorder_assembly
_atom_site_disorder_group
N1 N 0.9380(4) 0.9439(2) 0.56711(14) 0.0512(10) Uani 1 1 d . . . . .
H1 H 0.983570 0.983824 0.597184 0.061 Uiso 1 1 calc R . . . .
N2 N 0.8695(4) 0.8828(2) 0.47409(14) 0.0530(10) Uani 1 1 d . . . . .
C1 C 0.9522(5) 0.9567(3) 0.51072(19) 0.0519(12) Uani 1 1 d . . . . .
C2 C 0.7957(5) 0.8168(3) 0.51078(19) 0.0551(12) Uani 1 1 d . . . . .
C7 C 0.8375(5) 0.8556(3) 0.56886(18) 0.0534(12) Uani 1 1 d . . . . .
C14 C 0.5154(5) 0.5253(3) 0.26166(17) 0.0483(11) Uani 1 1 d . . . . .
C21 C 0.5810(5) 0.5887(3) 0.21305(18) 0.0500(12) Uani 1 1 d . . . . .
C3 C 0.6919(5) 0.7255(3) 0.49701(19) 0.0598(13) Uani 1 1 d . . . . .
C33 C 0.8197(6) 0.8447(3) 0.67902(19) 0.0550(12) Uani 1 1 d . . . . .
C15 C 0.5741(5) 0.4273(3) 0.2555(2) 0.0556(12) Uani 1 1 d . . . . .
C37 C 0.7472(5) 0.8750(3) 0.7775(2) 0.0600(13) Uani 1 1 d . . . . .
H37 H 0.669148 0.874295 0.803607 0.072 Uiso 1 1 calc R . . . .
C27 C 0.3407(5) 0.5032(4) 0.2552(2) 0.0567(12) Uani 1 1 d . . . . .
C39 C 0.9332(5) 0.9443(3) 0.86400(18) 0.0530(12) Uani 1 1 d . . . . .
C52 C 0.8924(5) 1.0478(3) 0.8757(2) 0.0566(13) Uani 1 1 d . . . . .
C35 C 1.0065(5) 0.9015(3) 0.7594(2) 0.0595(13) Uani 1 1 d . . . . .
H35 H 1.110040 0.919997 0.773228 0.071 Uiso 1 1 calc R . . . .
C8 C 0.6487(5) 0.6778(3) 0.4373(2) 0.0617(13) Uani 1 1 d . . . . .
C34 C 0.9700(6) 0.8718(3) 0.7004(2) 0.0608(13) Uani 1 1 d . . . . .
H34 H 1.048265 0.869898 0.674635 0.073 Uiso 1 1 calc R . . . .
C36 C 0.8962(6) 0.9051(3) 0.79873(19) 0.0551(12) Uani 1 1 d . . . . .
C6 C 0.7768(5) 0.8085(3) 0.61697(19) 0.0598(13) Uani 1 1 d . . . . .
C40 C 1.1055(6) 0.9555(4) 0.8802(2) 0.0621(13) Uani 1 1 d . . . . .
C53 C 0.9486(5) 1.1052(4) 0.9276(2) 0.0660(14) Uani 1 1 d . . . . .
H53 H 1.010081 1.079336 0.955218 0.079 Uiso 1 1 calc R . . . .
C11 C 0.5652(5) 0.5809(3) 0.32300(19) 0.0565(13) Uani 1 1 d . . . . .
C57 C 0.8040(5) 1.0879(4) 0.8369(2) 0.0659(14) Uani 1 1 d . . . . .
H57 H 0.764650 1.050835 0.801013 0.079 Uiso 1 1 calc R . . . .
C4 C 0.6325(6) 0.6815(4) 0.5450(2) 0.0718(15) Uani 1 1 d . . . . .
H4 H 0.559874 0.621366 0.538379 0.086 Uiso 1 1 calc R . . . .
C46 C 0.8405(5) 0.8676(4) 0.9004(2) 0.0608(13) Uani 1 1 d . . . . .
C38 C 0.7093(5) 0.8457(3) 0.7184(2) 0.0596(13) Uani 1 1 d . . . . .
H38 H 0.605713 0.825956 0.704808 0.071 Uiso 1 1 calc R . . . .
O2 O 1.1130(7) 1.0984(3) 0.66719(19) 0.1207(15) Uani 1 1 d . U . . .
C47 C 0.7629(5) 0.8929(4) 0.9478(2) 0.0661(14) Uani 1 1 d . . . . .
H47 H 0.764469 0.961003 0.959087 0.079 Uiso 1 1 calc R . . . .
C48 C 0.6822(6) 0.8195(5) 0.9795(2) 0.0774(16) Uani 1 1 d . . . . .
H48 H 0.630094 0.838169 1.011950 0.093 Uiso 1 1 calc R . . . .
C28 C 0.2529(6) 0.4098(4) 0.2496(2) 0.0686(14) Uani 1 1 d . . . . .
H28 H 0.301124 0.354101 0.246285 0.082 Uiso 1 1 calc R . . . .
C41 C 1.1661(6) 0.8922(4) 0.9147(2) 0.0701(14) Uani 1 1 d . . . . .
H41 H 1.101473 0.838943 0.930213 0.084 Uiso 1 1 calc R . . . .
C56 C 0.7710(6) 1.1819(4) 0.8492(2) 0.0738(15) Uani 1 1 d . . . . .
H56 H 0.709266 1.208085 0.821843 0.089 Uiso 1 1 calc R . . . .
C5 C 0.6734(6) 0.7208(3) 0.6026(2) 0.0711(15) Uani 1 1 d . . . . .
H5 H 0.628425 0.685788 0.633316 0.085 Uiso 1 1 calc R . . . .
C45 C 1.2056(6) 1.0335(4) 0.8600(2) 0.0720(15) Uani 1 1 d . . . . .
H45 H 1.166390 1.079797 0.837728 0.086 Uiso 1 1 calc R . . . .
C54 C 0.9175(6) 1.1985(4) 0.9398(2) 0.0731(15) Uani 1 1 d . . . . .
H54 H 0.958318 1.236368 0.975338 0.088 Uiso 1 1 calc R . . . .
C16 C 0.6417(5) 0.3877(4) 0.3013(2) 0.0709(15) Uani 1 1 d . . . . .
H16 H 0.653458 0.421151 0.339459 0.085 Uiso 1 1 calc R . . . .
C20 C 0.5610(6) 0.3749(4) 0.2014(2) 0.0694(14) Uani 1 1 d . . . . .
H20 H 0.515678 0.400763 0.169015 0.083 Uiso 1 1 calc R . . . .
C55 C 0.8275(6) 1.2369(4) 0.9009(3) 0.0744(15) Uani 1 1 d . . . . .
H55 H 0.804445 1.300847 0.909475 0.089 Uiso 1 1 calc R . . . .
C32 C 0.2658(6) 0.5817(4) 0.2644(2) 0.0829(17) Uani 1 1 d . . . . .
H32 H 0.323090 0.647349 0.271601 0.099 Uiso 1 1 calc R . . . .
C49 C 0.6783(7) 0.7211(5) 0.9637(2) 0.0865(18) Uani 1 1 d . . . . .
H49 H 0.623013 0.671677 0.985165 0.104 Uiso 1 1 calc R . . . .
C24 C 0.7126(7) 0.6979(4) 0.1244(2) 0.0785(16) Uani 1 1 d . . . . .
H24 H 0.757072 0.738036 0.095651 0.094 Uiso 1 1 calc R . . . .
C51 C 0.8357(6) 0.7654(4) 0.8857(2) 0.0765(16) Uani 1 1 d . . . . .
H51 H 0.889035 0.745538 0.853837 0.092 Uiso 1 1 calc R . . . .
C23 C 0.8003(6) 0.6585(4) 0.1623(2) 0.0770(16) Uani 1 1 d . . . . .
H23 H 0.906740 0.668861 0.159688 0.092 Uiso 1 1 calc R . . . .
C50 C 0.7541(7) 0.6937(4) 0.9171(2) 0.0865(18) Uani 1 1 d . . . . .
H50 H 0.750660 0.625307 0.906191 0.104 Uiso 1 1 calc R . . . .
C29 C 0.0980(6) 0.3935(4) 0.2486(2) 0.0802(17) Uani 1 1 d . . . . .
H29 H 0.041282 0.327462 0.244862 0.096 Uiso 1 1 calc R . . . .
C44 C 1.3600(7) 1.0454(5) 0.8713(3) 0.0848(17) Uani 1 1 d . . . . .
H44 H 1.425540 1.097595 0.855306 0.102 Uiso 1 1 calc R . . . .
C22 C 0.7332(6) 0.6025(4) 0.2053(2) 0.0738(15) Uani 1 1 d . . . . .
H22 H 0.795477 0.572495 0.230397 0.089 Uiso 1 1 calc R . . . .
C13 C 0.5179(6) 0.6074(4) 0.4253(2) 0.0848(18) Uani 1 1 d . . . . .
H13 H 0.453108 0.591016 0.455733 0.102 Uiso 1 1 calc R . . . .
O1 O 1.3023(8) 0.9608(6) 0.6321(3) 0.163(2) Uani 1 1 d . U . . .
C17 C 0.6931(6) 0.2977(5) 0.2915(4) 0.0939(19) Uani 1 1 d . . . . .
H17 H 0.740541 0.271132 0.323033 0.113 Uiso 1 1 calc R . . . .
C12 C 0.4790(6) 0.5601(4) 0.3699(2) 0.0802(17) Uani 1 1 d . . . . .
H12 H 0.388865 0.511059 0.363836 0.096 Uiso 1 1 calc R . . . .
C42 C 1.3229(8) 0.9069(5) 0.9268(2) 0.0855(17) Uani 1 1 d . . . . .
H42 H 1.363609 0.863161 0.950631 0.103 Uiso 1 1 calc R . . . .
C26 C 0.4918(6) 0.6259(4) 0.1718(2) 0.0765(15) Uani 1 1 d . . . . .
H26 H 0.385109 0.614789 0.173681 0.092 Uiso 1 1 calc R . . . .
C18 C 0.6758(7) 0.2492(5) 0.2380(4) 0.099(2) Uani 1 1 d . . . . .
H18 H 0.709319 0.188002 0.231977 0.119 Uiso 1 1 calc R . . . .
C19 C 0.6104(7) 0.2876(5) 0.1924(3) 0.0880(18) Uani 1 1 d . . . . .
H19 H 0.599211 0.253692 0.154351 0.106 Uiso 1 1 calc R . . . .
C25 C 0.5590(7) 0.6793(4) 0.1279(2) 0.0884(18) Uani 1 1 d . . . . .
H25 H 0.496940 0.703530 0.099744 0.106 Uiso 1 1 calc R . . . .
C43 C 1.4192(7) 0.9828(6) 0.9052(3) 0.0906(18) Uani 1 1 d . . . . .
H43 H 1.525417 0.991683 0.913640 0.109 Uiso 1 1 calc R . . . .
C31 C 0.1111(7) 0.5668(5) 0.2634(3) 0.108(2) Uani 1 1 d . . . . .
H31 H 0.061813 0.621473 0.269769 0.130 Uiso 1 1 calc R . . . .
C10 C 0.6964(6) 0.6486(5) 0.3360(2) 0.101(2) Uani 1 1 d . . . . .
H10 H 0.761358 0.664919 0.305621 0.122 Uiso 1 1 calc R . . . .
C9 C 0.7387(7) 0.6944(5) 0.3915(2) 0.109(2) Uani 1 1 d . . . . .
H9 H 0.833443 0.738873 0.398218 0.131 Uiso 1 1 calc R . . . .
C62A C 0.902(3) 1.1877(16) 0.6272(11) 0.097(6) Uani 0.5 1 d . U P A 1
H62A H 0.961972 1.254512 0.640145 0.117 Uiso 0.5 1 calc R . P A 1
H62B H 0.961846 1.152970 0.600893 0.117 Uiso 0.5 1 calc R . P A 1
C30 C 0.0268(7) 0.4703(5) 0.2530(3) 0.119(3) Uani 1 1 d . . . . .
H30 H -0.080601 0.459283 0.249008 0.143 Uiso 1 1 calc R . . . .
C60 C 1.0160(9) 1.1332(5) 0.7054(3) 0.114(2) Uani 1 1 d . U . . .
H60A H 1.063110 1.200724 0.722897 0.136 Uiso 1 1 calc R . . . .
H60B H 0.998539 1.088997 0.737506 0.136 Uiso 1 1 calc R . . . .
C61 C 0.8694(10) 1.1363(5) 0.6734(3) 0.125(2) Uani 1 1 d . U . . .
H61A H 0.814403 1.068056 0.660512 0.150 Uiso 0.5 1 calc R . P A 1
H61B H 0.805299 1.169073 0.698851 0.150 Uiso 0.5 1 calc R . P A 1
H61C H 0.790367 1.136900 0.701463 0.150 Uiso 0.5 1 calc R . P A 2
H61D H 0.838530 1.076091 0.645781 0.150 Uiso 0.5 1 calc R . P A 2
C59 C 1.2557(11) 1.0958(7) 0.6946(4) 0.149(3) Uani 1 1 d . U . . .
H59A H 1.243815 1.047543 0.724760 0.178 Uiso 1 1 calc R . . . .
H59B H 1.300557 1.162147 0.714238 0.178 Uiso 1 1 calc R . . . .
C58 C 1.3573(10) 1.0671(8) 0.6516(4) 0.158(3) Uani 1 1 d . U . . .
H58A H 1.462108 1.077437 0.669600 0.189 Uiso 1 1 calc R . . . .
H58B H 1.356824 1.107921 0.617825 0.189 Uiso 1 1 calc R . . . .
C66A C 0.6946(19) 1.1711(12) 0.4431(6) 0.122(5) Uani 0.5 1 d D U P A 1
H66A H 0.655218 1.214328 0.415856 0.147 Uiso 0.5 1 calc R . P A 1
H66B H 0.805019 1.179992 0.439311 0.147 Uiso 0.5 1 calc R . P A 1
C64A C 0.731(3) 1.1553(18) 0.5474(11) 0.172(7) Uani 0.5 1 d D U P A 1
H64A H 0.650531 1.096979 0.552023 0.207 Uiso 0.5 1 calc R . P A 1
H64B H 0.815719 1.129077 0.530837 0.207 Uiso 0.5 1 calc R . P A 1
C65B C 0.583(4) 1.066(3) 0.3870(13) 0.252(11) Uani 0.5 1 d D U P A 2
H65A H 0.491447 1.017758 0.371170 0.302 Uiso 0.5 1 calc R . P A 2
H65B H 0.575669 1.131698 0.373643 0.302 Uiso 0.5 1 calc R . P A 2
C67A C 0.634(3) 1.0771(18) 0.4242(9) 0.157(8) Uani 0.5 1 d D U P A 1
H67A H 0.522999 1.071275 0.416908 0.188 Uiso 0.5 1 calc R . P A 1
H67B H 0.650788 1.033687 0.455544 0.188 Uiso 0.5 1 calc R . P A 1
C64B C 0.591(4) 1.071(3) 0.4449(12) 0.239(11) Uani 0.5 1 d D U P A 2
H64C H 0.600547 1.003269 0.454298 0.287 Uiso 0.5 1 calc R . P A 2
H64D H 0.487805 1.077966 0.454767 0.287 Uiso 0.5 1 calc R . P A 2
C65A C 0.6726(18) 1.2098(14) 0.5038(5) 0.107(4) Uani 0.5 1 d D U P A 1
H65C H 0.723621 1.280407 0.510236 0.128 Uiso 0.5 1 calc R . P A 1
H65D H 0.563148 1.206474 0.507859 0.128 Uiso 0.5 1 calc R . P A 1
O4B O 0.694(2) 1.1386(16) 0.4921(10) 0.228(7) Uani 0.5 1 d . U P A 2
C63B C 0.781(2) 1.2194(16) 0.5406(9) 0.149(6) Uani 0.5 1 d . U P A 2
H63A H 0.887924 1.211349 0.541178 0.179 Uiso 0.5 1 calc R . P A 2
H63B H 0.778593 1.284024 0.524608 0.179 Uiso 0.5 1 calc R . P A 2
C62B C 0.751(3) 1.234(2) 0.6012(11) 0.141(6) Uani 0.5 1 d . U P A 2
H62C H 0.663332 1.182932 0.609552 0.169 Uiso 0.5 1 calc R . P A 2
H62D H 0.724912 1.299955 0.608886 0.169 Uiso 0.5 1 calc R . P A 2
O3B O 0.884(2) 1.2262(11) 0.6406(7) 0.109(4) Uani 0.5 1 d . U P A 2
C63A C 0.779(4) 1.196(3) 0.6005(13) 0.215(16) Uani 0.5 1 d D U P A 1
H63C H 0.782123 1.267704 0.599563 0.258 Uiso 0.5 1 calc R . P A 1
H63D H 0.698775 1.170817 0.626252 0.258 Uiso 0.5 1 calc R . P A 1

loop_
_atom_site_aniso_label
_atom_site_aniso_U_11
_atom_site_aniso_U_22
_atom_site_aniso_U_33
_atom_site_aniso_U_23
_atom_site_aniso_U_13
_atom_site_aniso_U_12
N1 0.063(2) 0.044(2) 0.040(2) 0.0021(16) 0.0057(18) -0.0066(18)
N2 0.055(2) 0.047(2) 0.050(2) 0.0068(18) 0.0029(18) -0.0076(19)
C1 0.056(3) 0.047(3) 0.048(3) 0.005(2) 0.004(2) -0.004(2)
C2 0.053(3) 0.053(3) 0.056(3) 0.015(2) 0.007(2) -0.002(2)
C7 0.057(3) 0.049(3) 0.049(3) 0.008(2) 0.005(2) -0.005(2)
C14 0.045(3) 0.046(3) 0.051(3) 0.008(2) 0.006(2) 0.001(2)
C21 0.043(3) 0.056(3) 0.047(3) 0.006(2) 0.001(2) -0.001(2)
C3 0.061(3) 0.051(3) 0.059(3) 0.008(2) 0.004(2) -0.013(2)
C33 0.064(3) 0.044(3) 0.052(3) 0.008(2) 0.005(3) -0.003(2)
C15 0.046(3) 0.055(3) 0.062(3) 0.004(3) 0.007(2) -0.001(2)
C37 0.057(3) 0.064(3) 0.053(3) 0.008(2) 0.006(2) -0.005(3)
C27 0.044(3) 0.051(3) 0.077(3) 0.016(2) 0.005(2) 0.010(3)
C39 0.055(3) 0.052(3) 0.048(3) 0.003(2) 0.000(2) 0.004(2)
C52 0.051(3) 0.056(3) 0.058(3) 0.006(2) 0.000(2) 0.000(2)
C35 0.052(3) 0.055(3) 0.067(3) -0.001(2) -0.006(3) 0.003(2)
C8 0.068(3) 0.052(3) 0.056(3) 0.010(2) 0.000(3) -0.011(3)
C34 0.066(4) 0.051(3) 0.062(3) 0.000(2) 0.009(3) 0.001(3)
C36 0.059(3) 0.047(3) 0.057(3) 0.007(2) 0.001(3) 0.005(2)
C6 0.065(3) 0.052(3) 0.057(3) 0.011(2) 0.008(2) -0.005(2)
C40 0.065(3) 0.067(3) 0.053(3) -0.003(2) -0.007(3) 0.016(3)
C53 0.066(3) 0.065(4) 0.062(3) -0.005(3) 0.003(3) 0.005(3)
C11 0.062(3) 0.053(3) 0.051(3) 0.008(2) 0.007(2) -0.001(2)
C57 0.062(3) 0.057(3) 0.075(4) 0.005(3) 0.006(3) 0.001(3)
C4 0.084(4) 0.060(3) 0.056(3) 0.003(2) 0.009(3) -0.025(3)
C46 0.069(3) 0.058(3) 0.051(3) 0.006(2) -0.006(3) 0.004(3)
C38 0.058(3) 0.056(3) 0.059(3) 0.013(2) 0.003(3) -0.007(2)
O2 0.167(4) 0.116(4) 0.081(3) -0.005(3) -0.013(3) 0.045(3)
C47 0.062(3) 0.071(3) 0.061(3) 0.007(3) -0.010(3) 0.002(3)
C48 0.077(4) 0.085(4) 0.063(3) 0.019(3) -0.002(3) -0.007(3)
C28 0.057(4) 0.050(3) 0.094(4) 0.010(3) 0.005(3) -0.004(3)
C41 0.067(4) 0.078(4) 0.065(3) -0.004(3) -0.005(3) 0.021(3)
C56 0.064(4) 0.068(4) 0.089(4) 0.014(3) 0.004(3) 0.007(3)
C5 0.083(4) 0.057(3) 0.061(3) 0.007(2) 0.014(3) -0.021(3)
C45 0.063(4) 0.077(4) 0.069(3) 0.003(3) -0.004(3) 0.000(3)
C54 0.072(4) 0.065(4) 0.076(4) -0.010(3) 0.004(3) 0.001(3)
C16 0.054(3) 0.073(4) 0.085(4) 0.021(3) 0.004(3) 0.005(3)
C20 0.073(4) 0.061(4) 0.076(4) 0.005(3) 0.011(3) 0.014(3)
C55 0.077(4) 0.061(3) 0.084(4) 0.007(3) 0.009(3) 0.010(3)
C32 0.058(4) 0.070(4) 0.116(5) 0.015(3) 0.002(3) 0.000(3)
C49 0.097(5) 0.092(5) 0.060(4) 0.024(3) -0.007(3) -0.013(4)
C24 0.071(4) 0.095(4) 0.064(3) 0.020(3) -0.001(3) -0.003(3)
C51 0.105(4) 0.064(4) 0.056(3) 0.006(3) -0.003(3) 0.005(3)
C23 0.071(4) 0.078(4) 0.078(4) 0.015(3) 0.016(3) -0.001(3)
C50 0.123(5) 0.064(4) 0.063(4) 0.017(3) -0.009(4) -0.005(3)
C29 0.058(4) 0.058(4) 0.121(5) 0.008(3) 0.018(3) -0.004(3)
C44 0.058(4) 0.102(5) 0.087(4) -0.010(4) -0.004(3) 0.006(3)
C22 0.074(4) 0.080(4) 0.070(3) 0.029(3) 0.012(3) 0.011(3)
C13 0.078(4) 0.093(4) 0.064(4) -0.012(3) 0.019(3) -0.031(3)
O1 0.156(5) 0.188(6) 0.159(5) 0.027(5) 0.031(4) 0.059(5)
C17 0.068(4) 0.085(5) 0.138(6) 0.046(4) 0.011(4) 0.023(4)
C12 0.068(4) 0.082(4) 0.074(4) -0.011(3) 0.018(3) -0.026(3)
C42 0.093(5) 0.095(5) 0.076(4) -0.002(3) -0.012(4) 0.045(4)
C26 0.074(4) 0.075(4) 0.078(4) 0.020(3) -0.005(3) 0.007(3)
C18 0.078(5) 0.057(4) 0.169(8) 0.014(5) 0.046(5) 0.018(3)
C19 0.085(4) 0.067(4) 0.114(5) 0.006(4) 0.026(4) 0.015(4)
C25 0.098(5) 0.092(4) 0.074(4) 0.032(3) -0.006(3) 0.007(4)
C43 0.070(4) 0.112(5) 0.087(4) -0.020(4) -0.010(4) 0.027(4)
C31 0.066(4) 0.075(4) 0.183(7) 0.008(4) 0.011(4) 0.014(4)
C10 0.086(4) 0.138(5) 0.049(3) -0.001(3) 0.009(3) -0.056(4)
C9 0.094(5) 0.145(6) 0.056(4) 0.014(3) 0.008(3) -0.059(4)
C62A 0.128(13) 0.083(15) 0.105(11) 0.014(9) 0.044(8) 0.073(12)
C30 0.055(4) 0.073(5) 0.227(8) 0.027(5) 0.006(4) 0.000(4)
C60 0.181(7) 0.079(4) 0.084(5) -0.005(3) 0.010(4) 0.041(5)
C61 0.187(7) 0.092(5) 0.097(5) 0.017(4) 0.013(5) 0.025(5)
C59 0.159(7) 0.167(8) 0.117(7) 0.005(6) -0.025(5) 0.038(6)
C58 0.134(7) 0.194(8) 0.149(8) 0.052(7) -0.012(5) 0.033(7)
C66A 0.177(15) 0.142(11) 0.077(7) 0.032(7) 0.057(9) 0.082(10)
C64A 0.191(11) 0.180(11) 0.154(9) 0.017(8) -0.003(8) 0.058(9)
C65B 0.244(15) 0.272(15) 0.241(12) 0.014(9) 0.020(9) 0.056(10)
C67A 0.153(11) 0.185(10) 0.141(10) -0.006(8) 0.031(9) 0.056(8)
C64B 0.230(14) 0.250(14) 0.233(11) 0.014(9) 0.001(9) 0.043(9)
C65A 0.088(10) 0.152(13) 0.089(8) -0.008(7) 0.023(8) 0.046(9)
O4B 0.229(11) 0.222(11) 0.224(10) 0.010(8) 0.001(8) 0.027(8)
C63B 0.153(10) 0.159(10) 0.140(7) 0.041(7) 0.043(7) 0.022(8)
C62B 0.143(10) 0.152(10) 0.135(8) 0.032(7) 0.006(7) 0.042(8)
O3B 0.127(10) 0.093(10) 0.121(10) 0.032(7) 0.028(7) 0.042(8)
C63A 0.169(18) 0.37(5) 0.123(13) 0.034(14) -0.017(14) 0.09(2)

loop_
_atom_type_symbol
_atom_type_description
_atom_type_scat_dispersion_real
_atom_type_scat_dispersion_imag
_atom_type_scat_source
C C 0.0181 0.0091 'International Tables Vol C Tables 4.2.6.8 and 6.1.1.4'
H H 0.0000 0.0000 'International Tables Vol C Tables 4.2.6.8 and 6.1.1.4'
N N 0.0311 0.0180 'International Tables Vol C Tables 4.2.6.8 and 6.1.1.4'
O O 0.0492 0.0322 'International Tables Vol C Tables 4.2.6.8 and 6.1.1.4'

loop_
_geom_angle_atom_site_label_1
_geom_angle_atom_site_label_2
_geom_angle_atom_site_label_3
_geom_angle
_geom_angle_site_symmetry_1
_geom_angle_site_symmetry_3
_geom_angle_publ_flag
C1 N1 C7 106.0(3) . . ?
C1 N2 C2 104.4(3) . . ?
N1 C1 N2 114.1(3) . . ?
N1 C1 C1 123.8(5) . 2_776 ?
N2 C1 C1 122.1(5) . 2_776 ?
N2 C2 C7 108.2(4) . . ?
N2 C2 C3 130.0(4) . . ?
C7 C2 C3 121.7(4) . . ?
N1 C7 C2 107.3(3) . . ?
N1 C7 C6 130.2(4) . . ?
C2 C7 C6 122.5(4) . . ?
C21 C14 C27 110.9(4) . . ?
C21 C14 C11 110.7(3) . . ?
C15 C14 C21 107.2(3) . . ?
C15 C14 C27 109.7(3) . . ?
C15 C14 C11 110.8(4) . . ?
C27 C14 C11 107.6(4) . . ?
C22 C21 C14 119.8(4) . . ?
C22 C21 C26 116.5(4) . . ?
C26 C21 C14 123.4(4) . . ?
C2 C3 C8 124.7(4) . . ?
C4 C3 C2 114.5(4) . . ?
C4 C3 C8 120.7(4) . . ?
C34 C33 C6 121.6(4) . . ?
C38 C33 C34 118.0(4) . . ?
C38 C33 C6 120.2(4) . . ?
C16 C15 C14 124.0(4) . . ?
C20 C15 C14 119.1(5) . . ?
C20 C15 C16 116.9(5) . . ?
C36 C37 C38 121.0(4) . . ?
C28 C27 C14 124.5(5) . . ?
C28 C27 C32 116.4(5) . . ?
C32 C27 C14 118.4(4) . . ?
C52 C39 C36 111.0(4) . . ?
C52 C39 C40 107.4(4) . . ?
C52 C39 C46 110.9(4) . . ?
C36 C39 C40 109.8(4) . . ?
C46 C39 C36 106.8(3) . . ?
C46 C39 C40 110.9(4) . . ?
C53 C52 C39 119.4(4) . . ?
C57 C52 C39 123.3(4) . . ?
C57 C52 C53 117.4(5) . . ?
C34 C35 C36 122.0(4) . . ?
C13 C8 C3 121.1(4) . . ?
C9 C8 C3 123.2(4) . . ?
C9 C8 C13 115.6(4) . . ?
C33 C34 C35 120.2(4) . . ?
C37 C36 C39 119.4(4) . . ?
C37 C36 C35 117.5(4) . . ?
C35 C36 C39 123.1(4) . . ?
C7 C6 C33 124.7(4) . . ?
C5 C6 C7 114.9(4) . . ?
C5 C6 C33 120.4(4) . . ?
C41 C40 C39 123.3(5) . . ?
C41 C40 C45 117.5(5) . . ?
C45 C40 C39 119.2(5) . . ?
C54 C53 C52 121.7(5) . . ?
C12 C11 C14 120.7(4) . . ?
C10 C11 C14 124.5(4) . . ?
C10 C11 C12 114.8(4) . . ?
C52 C57 C56 121.2(5) . . ?
C3 C4 C5 123.5(4) . . ?
C47 C46 C39 123.8(4) . . ?
C47 C46 C51 117.4(5) . . ?
C51 C46 C39 118.8(4) . . ?
C33 C38 C37 121.3(4) . . ?
C60 O2 C59 113.0(6) . . ?
C46 C47 C48 121.0(5) . . ?
C49 C48 C47 120.3(5) . . ?
C27 C28 C29 122.6(5) . . ?
C40 C41 C42 119.7(5) . . ?
C55 C56 C57 120.3(5) . . ?
C6 C5 C4 122.8(4) . . ?
C44 C45 C40 121.9(6) . . ?
C55 C54 C53 120.1(5) . . ?
C15 C16 C17 120.0(5) . . ?
C19 C20 C15 122.7(6) . . ?
C54 C55 C56 119.3(5) . . ?
C31 C32 C27 121.6(5) . . ?
C48 C49 C50 120.1(5) . . ?
C23 C24 C25 119.3(5) . . ?
C50 C51 C46 120.9(5) . . ?
C24 C23 C22 119.4(5) . . ?
C49 C50 C51 120.4(5) . . ?
C30 C29 C28 120.2(5) . . ?
C43 C44 C45 120.4(6) . . ?
C21 C22 C23 123.0(5) . . ?
C8 C13 C12 121.4(4) . . ?
C58 O1 C67A 115.7(11) . 2_776 ?
C65B O1 C58 103.3(18) 2_776 . ?
C65B O1 C67A 37.2(17) 2_776 2_776 ?
C18 C17 C16 120.6(6) . . ?
C13 C12 C11 123.0(4) . . ?
C43 C42 C41 121.6(6) . . ?
C25 C26 C21 120.0(5) . . ?
C17 C18 C19 120.1(7) . . ?
C18 C19 C20 119.7(6) . . ?
C24 C25 C26 121.5(6) . . ?
C44 C43 C42 118.9(6) . . ?
C32 C31 C30 119.3(6) . . ?
C11 C10 C9 122.8(5) . . ?
C8 C9 C10 122.3(5) . . ?
C63A C62A C61 108(3) . . ?
C29 C30 C31 119.6(6) . . ?
O2 C60 C61 110.0(6) . . ?
C62A C61 C60 106.7(15) . . ?
C60 C61 O3B 110.2(10) . . ?
O2 C59 C58 110.7(7) . . ?
C59 C58 O1 107.6(8) . . ?
C67A C66A C65A 119.8(16) . . ?
C63A C64A C65A 122(2) . . ?
O1 C65B C64B 111(3) 2_776 . ?
C66A C67A O1 114.0(17) . 2_776 ?
C65B C64B O4B 133(3) . . ?
C64A C65A C66A 112.6(15) . . ?
C64B O4B C63B 171(3) . . ?
C62B C63B O4B 129(2) . . ?
C63B C62B O3B 112(2) . . ?
C62B O3B C61 116.3(17) . . ?
C62A C63A C64A 125(3) . . ?

loop_
_geom_bond_atom_site_label_1
_geom_bond_atom_site_label_2
_geom_bond_distance
_geom_bond_site_symmetry_2
_geom_bond_publ_flag
N1 C1 1.330(5) . ?
N1 C7 1.376(5) . ?
N2 C1 1.347(5) . ?
N2 C2 1.387(5) . ?
C1 C1 1.467(8) 2_776 ?
C2 C7 1.403(6) . ?
C2 C3 1.421(6) . ?
C7 C6 1.407(5) . ?
C14 C21 1.542(5) . ?
C14 C15 1.538(6) . ?
C14 C27 1.544(6) . ?
C14 C11 1.553(6) . ?
C21 C22 1.374(6) . ?
C21 C26 1.394(6) . ?
C3 C8 1.474(6) . ?
C3 C4 1.383(6) . ?
C33 C34 1.387(6) . ?
C33 C6 1.479(6) . ?
C33 C38 1.385(6) . ?
C15 C16 1.380(6) . ?
C15 C20 1.379(6) . ?
C37 C36 1.379(6) . ?
C37 C38 1.391(6) . ?
C27 C28 1.369(6) . ?
C27 C32 1.387(7) . ?
C39 C52 1.544(6) . ?
C39 C36 1.551(6) . ?
C39 C40 1.553(6) . ?
C39 C46 1.545(6) . ?
C52 C53 1.394(6) . ?
C52 C57 1.374(6) . ?
C35 C34 1.388(6) . ?
C35 C36 1.388(6) . ?
C8 C13 1.378(6) . ?
C8 C9 1.373(6) . ?
C6 C5 1.385(6) . ?
C40 C41 1.384(7) . ?
C40 C45 1.392(6) . ?
C53 C54 1.377(7) . ?
C11 C12 1.381(6) . ?
C11 C10 1.364(6) . ?
C57 C56 1.392(7) . ?
C4 C5 1.393(6) . ?
C46 C47 1.389(6) . ?
C46 C51 1.412(7) . ?
O2 C60 1.398(7) . ?
O2 C59 1.407(9) . ?
C47 C48 1.403(7) . ?
C48 C49 1.368(7) . ?
C28 C29 1.371(6) . ?
C41 C42 1.399(7) . ?
C56 C55 1.377(7) . ?
C45 C44 1.379(7) . ?
C54 C55 1.372(7) . ?
C16 C17 1.409(8) . ?
C20 C19 1.364(7) . ?
C32 C31 1.370(7) . ?
C49 C50 1.372(7) . ?
C24 C23 1.352(7) . ?
C24 C25 1.369(7) . ?
C51 C50 1.388(7) . ?
C23 C22 1.391(6) . ?
C29 C30 1.336(8) . ?
C44 C43 1.360(8) . ?
C13 C12 1.380(6) . ?
O1 C58 1.479(10) . ?
O1 C65B 1.25(3) 2_776 ?
O1 C67A 1.54(2) 2_776 ?
C17 C18 1.341(8) . ?
C42 C43 1.370(8) . ?
C26 C25 1.390(7) . ?
C18 C19 1.360(8) . ?
C31 C30 1.395(8) . ?
C10 C9 1.379(7) . ?
C62A C61 1.33(3) . ?
C62A C63A 1.26(4) . ?
C60 C61 1.484(9) . ?
C61 O3B 1.483(18) . ?
C59 C58 1.469(11) . ?
C66A C67A 1.336(17) . ?
C66A C65A 1.493(14) . ?
C64A C65A 1.43(3) . ?
C64A C63A 1.318(18) . ?
C65B C64B 1.324(18) . ?
C64B O4B 1.52(3) . ?
O4B C63B 1.58(3) . ?
C63B C62B 1.44(3) . ?
C62B O3B 1.48(3) . ?

loop_
_smtbx_masks_void_nr
_smtbx_masks_void_average_x
_smtbx_masks_void_average_y
_smtbx_masks_void_average_z
_smtbx_masks_void_volume
_smtbx_masks_void_count_electrons
_smtbx_masks_void_content
1 0.000 0.500 0.500 209.9 48.0 ?
2 0.175 0.500 0.000 274.3 51.2 ?
3 0.497 0.992 0.754 12.7 0.0 ?
4 0.503 0.008 0.246 12.7 0.0 ?
